data_4348891
loop_
_publ_author_name
'Hung, Ling-Ling'
'Lam, Wai Han'
'Wong, Keith Man-Chung'
'Cheng, Eddie Chung-Chin'
'Zhu, Nianyong'
'Yam, Vivian Wing-Wah'

_publ_section_title
;
 Synthesis, luminescence and electrochemical properties of luminescent
 dinuclear mixed-valence gold complexes with alkynyl bridges
;
_journal_issue 5
_journal_name_full 'Inorganic Chemistry Frontiers'
_journal_page_first 453
_journal_paper_doi 10.1039/C5QI00017C
_journal_volume 2
_journal_year 2015
_chemical_formula_moiety 'C48 H36 Au2 N O3 P'
_chemical_formula_sum 'C48 H36 Au2 N O3 P'
_chemical_formula_weight 1099.68
_space_group_IT_number 15
_space_group_name_Hall '-C 2yc'
_space_group_name_H-M_alt 'C 1 2/c 1'
_symmetry_cell_setting monoclinic
_symmetry_Int_Tables_number 15
_symmetry_space_group_name_Hall '-C 2yc'
_symmetry_space_group_name_H-M 'C 1 2/c 1'
_atom_sites_solution_hydrogens geom
_atom_sites_solution_primary direct
_atom_sites_solution_secondary difmap
_audit_creation_method SHELXL-97
_audit_update_record
;
2015-01-30 deposited with the CCDC.
2015-03-03 downloaded from the CCDC.
;
_cell_angle_alpha 90.00
_cell_angle_beta 100.194(4)
_cell_angle_gamma 90.00
_cell_formula_units_Z 8
_cell_length_a 14.402(3)
_cell_length_b 14.505(3)
_cell_length_c 39.229(9)
_cell_measurement_reflns_used 19849
_cell_measurement_temperature 296(2)
_cell_measurement_theta_max 25.03
_cell_measurement_theta_min 2.71
_cell_volume 8066(3)
_computing_cell_refinement 'SMART (Bruker, 1998)'
_computing_data_collection 'SMART (Bruker, 1998)'
_computing_data_reduction 'SAINT (Bruker, 1998)'
_computing_publication_material 'SHELXL (Sheldrick, 2008)'
_computing_structure_refinement 'SHELXL (Sheldrick, 2008)'
_computing_structure_solution 'SHELXS (Sheldrick, 2008)'
_diffrn_ambient_temperature 296(2)
_diffrn_measured_fraction_theta_full 0.996
_diffrn_measured_fraction_theta_max 0.996
_diffrn_measurement_device_type 'Bruker SMART 1000 CCD'
_diffrn_measurement_method '\w scan'
_diffrn_radiation_monochromator graphite
_diffrn_radiation_source 'fine-focus sealed tube'
_diffrn_radiation_type MoK\a
_diffrn_radiation_wavelength 0.71073
_diffrn_reflns_av_R_equivalents 0.0559
_diffrn_reflns_av_sigmaI/netI 0.0478
_diffrn_reflns_limit_h_max 17
_diffrn_reflns_limit_h_min -16
_diffrn_reflns_limit_k_max 17
_diffrn_reflns_limit_k_min -15
_diffrn_reflns_limit_l_max 43
_diffrn_reflns_limit_l_min -46
_diffrn_reflns_number 19849
_diffrn_reflns_theta_full 25.03
_diffrn_reflns_theta_max 25.03
_diffrn_reflns_theta_min 2.71
_diffrn_standards_decay_% 0
_diffrn_standards_number 0
_exptl_absorpt_coefficient_mu 7.350
_exptl_absorpt_correction_T_max 0.4052
_exptl_absorpt_correction_T_min 0.0960
_exptl_absorpt_correction_type multi-scan
_exptl_absorpt_process_details 'SADABS (Sheldrick, 2008)'
_exptl_crystal_colour yellow
_exptl_crystal_density_diffrn 1.811
_exptl_crystal_density_method 'not measured'
_exptl_crystal_description block
_exptl_crystal_F_000 4224
_exptl_crystal_size_max 0.60
_exptl_crystal_size_mid 0.40
_exptl_crystal_size_min 0.15
_refine_diff_density_max 2.414
_refine_diff_density_min -1.472
_refine_diff_density_rms 0.147
_refine_ls_extinction_method none
_refine_ls_goodness_of_fit_ref 1.148
_refine_ls_hydrogen_treatment constr
_refine_ls_matrix_type full
_refine_ls_number_parameters 499
_refine_ls_number_reflns 7097
_refine_ls_number_restraints 0
_refine_ls_restrained_S_all 1.148
_refine_ls_R_factor_all 0.0768
_refine_ls_R_factor_gt 0.0564
_refine_ls_shift/su_max 0.001
_refine_ls_shift/su_mean 0.000
_refine_ls_structure_factor_coef Fsqd
_refine_ls_weighting_details 'calc w=1/[\s^2^(Fo^2^)+(0.0519P)^2^+56.5739P] where P=(Fo^2^+2Fc^2^)/3'
_refine_ls_weighting_scheme calc
_refine_ls_wR_factor_gt 0.1204
_refine_ls_wR_factor_ref 0.1280
_reflns_number_gt 5572
_reflns_number_total 7097
_reflns_threshold_expression I>2\s(I)
_cod_data_source_file c5qi00017c2.cif
_cod_data_source_block shelxl
_cod_original_cell_volume 8065(3)
_cod_original_sg_symbol_Hall ' -C 2yc'
_cod_original_sg_symbol_H-M 'C 2/c'
_cod_database_code 4348891

loop_
_symmetry_equiv_pos_as_xyz
'x, y, z'
'-x, y, -z+1/2'
'x+1/2, y+1/2, z'
'-x+1/2, y+1/2, -z+1/2'
'-x, -y, -z'
'x, -y, z-1/2'
'-x+1/2, -y+1/2, -z'
'x+1/2, -y+1/2, z-1/2'

loop_
_atom_site_label
_atom_site_type_symbol
_atom_site_fract_x
_atom_site_fract_y
_atom_site_fract_z
_atom_site_U_iso_or_equiv
_atom_site_adp_type
_atom_site_occupancy
_atom_site_symmetry_multiplicity
_atom_site_calc_flag
_atom_site_refinement_flags
Au1 Au 0.59793(3) 0.60646(3) 0.490647(11) 0.05704(15) Uani 1 1 d .
Au2 Au 0.31302(3) 0.00574(3) 0.289143(11) 0.05596(14) Uani 1 1 d .
P1 P 0.24929(19) -0.10552(17) 0.25091(7) 0.0516(6) Uani 1 1 d .
O1 O -0.1108(6) 0.0200(6) 0.1645(3) 0.096(3) Uani 1 1 d .
O2 O 0.4827(6) -0.2135(7) 0.1465(2) 0.091(3) Uani 1 1 d .
O3 O 0.1743(6) -0.4165(6) 0.3422(2) 0.086(3) Uani 1 1 d .
N1 N 0.6355(7) 0.7218(6) 0.5179(2) 0.059(2) Uani 1 1 d .
C1 C 0.7194(8) 0.5601(8) 0.5207(3) 0.063(3) Uani 1 1 d .
C2 C 0.7623(10) 0.4730(9) 0.5232(3) 0.072(3) Uani 1 1 d .
H2 H 0.7339 0.4251 0.5094 0.086 Uiso 1 1 calc R
C3 C 0.8460(11) 0.4569(12) 0.5458(4) 0.095(4) Uani 1 1 d .
H3 H 0.8725 0.3982 0.5473 0.114 Uiso 1 1 calc R
C4 C 0.8897(11) 0.5264(12) 0.5659(4) 0.090(4) Uani 1 1 d .
H4 H 0.9469 0.5153 0.5805 0.108 Uiso 1 1 calc R
C5 C 0.8502(12) 0.6128(11) 0.5648(4) 0.093(4) Uani 1 1 d .
H5 H 0.8801 0.6594 0.5789 0.112 Uiso 1 1 calc R
C6 C 0.7646(9) 0.6311(8) 0.5423(3) 0.066(3) Uani 1 1 d .
C7 C 0.7166(10) 0.7199(7) 0.5398(3) 0.066(3) Uani 1 1 d .
C8 C 0.7446(11) 0.8006(10) 0.5594(4) 0.091(5) Uani 1 1 d .
H8 H 0.8004 0.8028 0.5755 0.109 Uiso 1 1 calc R
C9 C 0.6839(14) 0.8768(9) 0.5533(4) 0.097(5) Uani 1 1 d .
H9 H 0.7008 0.9310 0.5655 0.116 Uiso 1 1 calc R
C10 C 0.6012(12) 0.8746(9) 0.5303(4) 0.090(4) Uani 1 1 d .
H10 H 0.5630 0.9267 0.5271 0.108 Uiso 1 1 calc R
C11 C 0.5734(11) 0.7943(7) 0.5112(4) 0.082(5) Uani 1 1 d .
C12 C 0.4929(10) 0.7779(8) 0.4850(4) 0.074(4) Uani 1 1 d .
C13 C 0.4214(12) 0.8427(9) 0.4744(5) 0.094(5) Uani 1 1 d .
H13 H 0.4257 0.9012 0.4844 0.113 Uiso 1 1 calc R
C14 C 0.3445(13) 0.8204(12) 0.4493(5) 0.111(6) Uani 1 1 d .
H14 H 0.2974 0.8640 0.4428 0.133 Uiso 1 1 calc R
C15 C 0.3364(11) 0.7367(11) 0.4340(5) 0.102(5) Uani 1 1 d .
H15 H 0.2847 0.7230 0.4170 0.123 Uiso 1 1 calc R
C16 C 0.4068(10) 0.6709(10) 0.4442(4) 0.082(4) Uani 1 1 d .
H16 H 0.4003 0.6129 0.4340 0.098 Uiso 1 1 calc R
C17 C 0.4851(9) 0.6890(7) 0.4688(3) 0.068(3) Uani 1 1 d .
C18 C 0.5626(8) 0.4962(7) 0.4624(3) 0.055(2) Uani 1 1 d .
C19 C 0.5407(8) 0.4302(7) 0.4442(3) 0.054(3) Uani 1 1 d .
C20 C 0.5044(7) 0.3556(6) 0.4210(2) 0.045(2) Uani 1 1 d .
C21 C 0.4130(7) 0.3566(7) 0.4042(3) 0.051(2) Uani 1 1 d .
H21 H 0.3734 0.4044 0.4084 0.061 Uiso 1 1 calc R
C22 C 0.3787(7) 0.2886(7) 0.3814(3) 0.054(2) Uani 1 1 d .
H22 H 0.3158 0.2905 0.3705 0.065 Uiso 1 1 calc R
C23 C 0.4355(7) 0.2163(6) 0.3739(2) 0.047(2) Uani 1 1 d .
C24 C 0.5271(8) 0.2145(6) 0.3917(3) 0.056(3) Uani 1 1 d .
H24 H 0.5665 0.1663 0.3878 0.068 Uiso 1 1 calc R
C25 C 0.5614(8) 0.2818(7) 0.4150(3) 0.058(3) Uani 1 1 d .
H25 H 0.6232 0.2783 0.4268 0.070 Uiso 1 1 calc R
C26 C 0.3999(8) 0.1483(7) 0.3482(3) 0.057(3) Uani 1 1 d .
C27 C 0.3670(7) 0.0954(7) 0.3246(3) 0.059(3) Uani 1 1 d .
C28 C 0.1393(7) -0.0718(6) 0.2242(3) 0.047(2) Uani 1 1 d .
C29 C 0.1024(10) 0.0144(8) 0.2277(4) 0.089(4) Uani 1 1 d .
H29 H 0.1337 0.0541 0.2445 0.107 Uiso 1 1 calc R
C30 C 0.0209(10) 0.0432(9) 0.2073(4) 0.106(6) Uani 1 1 d .
H30 H -0.0009 0.1026 0.2099 0.127 Uiso 1 1 calc R
C31 C -0.0291(8) -0.0132(7) 0.1830(3) 0.063(3) Uani 1 1 d .
C32 C 0.0082(8) -0.0985(8) 0.1787(3) 0.068(3) Uani 1 1 d .
H32 H -0.0231 -0.1380 0.1618 0.082 Uiso 1 1 calc R
C33 C 0.0905(8) -0.1261(8) 0.1987(3) 0.067(3) Uani 1 1 d .
H33 H 0.1144 -0.1841 0.1949 0.080 Uiso 1 1 calc R
C34 C -0.1678(10) -0.0363(11) 0.1404(4) 0.095(5) Uani 1 1 d .
H34A H -0.2259 -0.0049 0.1317 0.143 Uiso 1 1 calc R
H34B H -0.1812 -0.0927 0.1514 0.143 Uiso 1 1 calc R
H34C H -0.1355 -0.0500 0.1216 0.143 Uiso 1 1 calc R
C35 C 0.3263(7) -0.1432(6) 0.2220(3) 0.050(2) Uani 1 1 d .
C36 C 0.3937(8) -0.0824(8) 0.2141(3) 0.066(3) Uani 1 1 d .
H36 H 0.4029 -0.0265 0.2258 0.079 Uiso 1 1 calc R
C37 C 0.4481(8) -0.1034(8) 0.1890(3) 0.071(3) Uani 1 1 d .
H37 H 0.4924 -0.0615 0.1838 0.085 Uiso 1 1 calc R
C38 C 0.4353(8) -0.1862(9) 0.1723(3) 0.068(3) Uani 1 1 d .
C39 C 0.3687(8) -0.2489(7) 0.1794(3) 0.065(3) Uani 1 1 d .
H39 H 0.3599 -0.3047 0.1676 0.078 Uiso 1 1 calc R
C40 C 0.3151(7) -0.2272(7) 0.2046(3) 0.058(3) Uani 1 1 d .
H40 H 0.2712 -0.2695 0.2099 0.070 Uiso 1 1 calc R
C41 C 0.5498(12) -0.1477(13) 0.1378(4) 0.121(6) Uani 1 1 d .
H41A H 0.5784 -0.1718 0.1193 0.181 Uiso 1 1 calc R
H41B H 0.5977 -0.1364 0.1577 0.181 Uiso 1 1 calc R
H41C H 0.5180 -0.0910 0.1305 0.181 Uiso 1 1 calc R
C42 C 0.2245(7) -0.2081(7) 0.2745(3) 0.053(2) Uani 1 1 d .
C43 C 0.2974(10) -0.2586(10) 0.2930(4) 0.100(5) Uani 1 1 d .
H43 H 0.3583 -0.2457 0.2896 0.120 Uiso 1 1 calc R
C44 C 0.2861(9) -0.3263(10) 0.3160(4) 0.086(4) Uani 1 1 d .
H44 H 0.3381 -0.3566 0.3285 0.103 Uiso 1 1 calc R
C45 C 0.1962(9) -0.3492(7) 0.3204(3) 0.064(3) Uani 1 1 d .
C46 C 0.1220(9) -0.3039(9) 0.3013(4) 0.091(5) Uani 1 1 d .
H46 H 0.0608 -0.3203 0.3034 0.109 Uiso 1 1 calc R
C47 C 0.1364(8) -0.2332(8) 0.2788(4) 0.076(4) Uani 1 1 d .
H47 H 0.0845 -0.2025 0.2664 0.091 Uiso 1 1 calc R
C48 C 0.2497(10) -0.4702(9) 0.3595(4) 0.089(4) Uani 1 1 d .
H48A H 0.2264 -0.5139 0.3743 0.133 Uiso 1 1 calc R
H48B H 0.2955 -0.4309 0.3731 0.133 Uiso 1 1 calc R
H48C H 0.2787 -0.5025 0.3427 0.133 Uiso 1 1 calc R

loop_
_atom_site_aniso_label
_atom_site_aniso_U_11
_atom_site_aniso_U_22
_atom_site_aniso_U_33
_atom_site_aniso_U_23
_atom_site_aniso_U_13
_atom_site_aniso_U_12
Au1 0.0741(3) 0.0449(2) 0.0563(3) -0.01325(19) 0.0229(2) -0.0080(2)
Au2 0.0596(3) 0.0435(2) 0.0624(3) -0.01320(18) 0.00408(19) -0.00293(18)
P1 0.0524(15) 0.0421(13) 0.0595(16) -0.0090(12) 0.0079(13) -0.0014(11)
O1 0.074(6) 0.078(6) 0.120(8) -0.013(6) -0.022(6) 0.020(5)
O2 0.076(6) 0.113(7) 0.088(6) -0.015(6) 0.030(5) 0.007(6)
O3 0.089(6) 0.073(5) 0.100(7) 0.033(5) 0.030(5) 0.019(5)
N1 0.078(6) 0.054(5) 0.052(5) -0.021(4) 0.028(5) -0.027(5)
C1 0.082(8) 0.061(7) 0.053(7) -0.019(5) 0.028(6) -0.020(6)
C2 0.087(9) 0.071(8) 0.059(7) -0.009(6) 0.018(7) -0.008(7)
C3 0.094(11) 0.100(11) 0.093(11) 0.009(9) 0.025(9) -0.002(9)
C4 0.083(10) 0.112(12) 0.068(9) 0.005(8) -0.009(7) -0.005(9)
C5 0.112(12) 0.104(12) 0.065(9) -0.012(8) 0.022(9) -0.034(10)
C6 0.083(9) 0.081(8) 0.038(6) -0.004(5) 0.022(6) -0.028(7)
C7 0.099(10) 0.051(6) 0.057(7) -0.012(5) 0.039(7) -0.026(6)
C8 0.117(12) 0.082(10) 0.078(9) -0.024(8) 0.029(9) -0.047(9)
C9 0.164(16) 0.058(8) 0.083(10) -0.037(7) 0.060(11) -0.046(9)
C10 0.121(12) 0.057(7) 0.100(11) -0.025(7) 0.039(10) -0.028(8)
C11 0.130(12) 0.035(6) 0.102(10) -0.007(6) 0.079(10) -0.017(7)
C12 0.092(9) 0.051(7) 0.090(9) -0.016(6) 0.046(8) -0.011(6)
C13 0.109(12) 0.056(8) 0.129(14) 0.004(8) 0.057(11) 0.014(8)
C14 0.106(13) 0.089(11) 0.149(17) 0.005(11) 0.054(13) 0.030(10)
C15 0.094(11) 0.097(11) 0.121(13) 0.008(10) 0.034(10) 0.025(9)
C16 0.089(10) 0.072(8) 0.089(10) -0.001(7) 0.029(9) -0.003(7)
C17 0.083(9) 0.049(6) 0.082(9) -0.005(6) 0.048(8) -0.005(6)
C18 0.067(7) 0.045(5) 0.054(6) -0.016(5) 0.011(5) -0.005(5)
C19 0.063(7) 0.060(6) 0.040(5) 0.001(5) 0.009(5) -0.002(5)
C20 0.055(6) 0.041(5) 0.040(5) -0.003(4) 0.010(5) -0.006(4)
C21 0.059(7) 0.046(5) 0.052(6) -0.004(5) 0.017(5) 0.005(5)
C22 0.043(6) 0.063(6) 0.054(6) -0.006(5) -0.001(5) -0.002(5)
C23 0.059(6) 0.038(5) 0.043(5) 0.000(4) 0.006(5) -0.007(4)
C24 0.062(7) 0.038(5) 0.065(7) -0.004(5) 0.001(6) 0.013(5)
C25 0.054(6) 0.050(6) 0.065(7) -0.011(5) -0.004(5) 0.002(5)
C26 0.061(7) 0.048(6) 0.059(7) 0.004(5) 0.004(5) -0.003(5)
C27 0.054(6) 0.052(6) 0.070(7) -0.007(6) 0.009(6) 0.002(5)
C28 0.048(6) 0.039(5) 0.051(6) 0.001(4) 0.006(5) -0.001(4)
C29 0.089(9) 0.048(6) 0.115(11) -0.031(7) -0.023(8) 0.007(6)
C30 0.093(10) 0.065(8) 0.132(13) -0.022(9) -0.055(10) 0.027(7)
C31 0.068(7) 0.058(6) 0.062(7) -0.007(5) 0.007(6) 0.005(6)
C32 0.068(8) 0.072(7) 0.061(7) -0.022(6) 0.001(6) 0.004(6)
C33 0.057(7) 0.060(6) 0.077(8) -0.025(6) -0.004(6) 0.016(5)
C34 0.074(9) 0.137(13) 0.067(9) -0.002(9) -0.010(7) 0.033(9)
C35 0.048(6) 0.041(5) 0.057(6) -0.009(4) 0.002(5) 0.000(4)
C36 0.060(7) 0.063(7) 0.076(8) -0.010(6) 0.016(6) -0.009(5)
C37 0.062(7) 0.069(7) 0.085(9) 0.001(7) 0.021(7) -0.004(6)
C38 0.057(7) 0.081(8) 0.065(7) 0.003(6) 0.010(6) 0.026(6)
C39 0.059(7) 0.049(6) 0.083(8) -0.018(6) 0.003(6) 0.013(5)
C40 0.052(6) 0.047(6) 0.073(7) -0.007(5) 0.004(6) 0.004(5)
C41 0.111(13) 0.164(17) 0.096(12) 0.008(12) 0.040(11) 0.024(12)
C42 0.058(7) 0.048(5) 0.052(6) -0.009(5) 0.006(5) -0.001(5)
C43 0.084(10) 0.081(9) 0.141(14) 0.057(9) 0.036(10) -0.016(7)
C44 0.058(8) 0.092(9) 0.103(11) 0.028(8) -0.002(7) 0.006(7)
C45 0.082(9) 0.046(6) 0.068(7) 0.001(5) 0.022(7) 0.014(5)
C46 0.062(8) 0.076(8) 0.138(13) 0.048(9) 0.025(8) 0.012(7)
C47 0.048(7) 0.077(8) 0.102(10) 0.031(7) 0.011(7) 0.007(6)
C48 0.108(11) 0.078(9) 0.076(9) 0.017(7) 0.006(8) 0.009(8)

loop_
_atom_type_symbol
_atom_type_description
_atom_type_scat_dispersion_real
_atom_type_scat_dispersion_imag
_atom_type_scat_source
C C 0.0033 0.0016 'International Tables Vol C Tables 4.2.6.8 and 6.1.1.4'
H H 0.0000 0.0000 'International Tables Vol C Tables 4.2.6.8 and 6.1.1.4'
N N 0.0061 0.0033 'International Tables Vol C Tables 4.2.6.8 and 6.1.1.4'
O O 0.0106 0.0060 'International Tables Vol C Tables 4.2.6.8 and 6.1.1.4'
Au Au -2.0133 8.8022 'International Tables Vol C Tables 4.2.6.8 and 6.1.1.4'
P P 0.1023 0.0942 'International Tables Vol C Tables 4.2.6.8 and 6.1.1.4'

loop_
_geom_angle_atom_site_label_1
_geom_angle_atom_site_label_2
_geom_angle_atom_site_label_3
_geom_angle
C18 Au1 N1 177.7(4)
C18 Au1 C1 99.6(4)
N1 Au1 C1 81.1(4)
C18 Au1 C17 97.5(5)
N1 Au1 C17 81.8(5)
C1 Au1 C17 162.8(5)
C27 Au2 P1 176.0(3)
C35 P1 C28 106.9(5)
C35 P1 C42 105.6(4)
C28 P1 C42 106.6(5)
C35 P1 Au2 114.0(3)
C28 P1 Au2 113.5(3)
C42 P1 Au2 109.7(3)
C31 O1 C34 120.2(10)
C38 O2 C41 115.2(11)
C45 O3 C48 116.8(10)
C7 N1 C11 127.5(10)
C7 N1 Au1 116.9(8)
C11 N1 Au1 115.6(9)
C2 C1 C6 117.5(12)
C2 C1 Au1 131.2(9)
C6 C1 Au1 111.2(9)
C3 C2 C1 121.4(12)
C3 C2 H2 119.3
C1 C2 H2 119.3
C4 C3 C2 120.4(15)
C4 C3 H3 119.8
C2 C3 H3 119.8
C3 C4 C5 120.6(15)
C3 C4 H4 119.7
C5 C4 H4 119.7
C4 C5 C6 120.3(13)
C4 C5 H5 119.9
C6 C5 H5 119.9
C5 C6 C1 119.8(13)
C5 C6 C7 124.2(12)
C1 C6 C7 116.1(12)
N1 C7 C8 117.9(12)
N1 C7 C6 114.6(10)
C8 C7 C6 127.3(14)
C9 C8 C7 116.7(14)
C9 C8 H8 121.7
C7 C8 H8 121.7
C10 C9 C8 122.6(12)
C10 C9 H9 118.7
C8 C9 H9 118.7
C9 C10 C11 120.4(15)
C9 C10 H10 119.8
C11 C10 H10 119.8
N1 C11 C10 114.8(15)
N1 C11 C12 115.2(10)
C10 C11 C12 129.9(14)
C13 C12 C11 124.1(13)
C13 C12 C17 118.5(14)
C11 C12 C17 117.4(12)
C14 C13 C12 120.4(14)
C14 C13 H13 119.8
C12 C13 H13 119.8
C15 C14 C13 121.5(16)
C15 C14 H14 119.3
C13 C14 H14 119.3
C14 C15 C16 119.1(18)
C14 C15 H15 120.5
C16 C15 H15 120.5
C17 C16 C15 122.3(14)
C17 C16 H16 118.9
C15 C16 H16 118.9
C16 C17 C12 118.3(13)
C16 C17 Au1 131.7(9)
C12 C17 Au1 109.9(11)
C19 C18 Au1 177.9(9)
C18 C19 C20 173.7(12)
C21 C20 C25 118.2(9)
C21 C20 C19 120.4(9)
C25 C20 C19 121.4(9)
C22 C21 C20 121.0(9)
C22 C21 H21 119.5
C20 C21 H21 119.5
C21 C22 C23 121.6(10)
C21 C22 H22 119.2
C23 C22 H22 119.2
C24 C23 C22 116.9(9)
C24 C23 C26 122.2(9)
C22 C23 C26 120.9(9)
C25 C24 C23 121.6(9)
C25 C24 H24 119.2
C23 C24 H24 119.2
C24 C25 C20 120.5(10)
C24 C25 H25 119.7
C20 C25 H25 119.7
C27 C26 C23 175.2(11)
C26 C27 Au2 176.4(10)
C33 C28 C29 116.2(10)
C33 C28 P1 123.6(8)
C29 C28 P1 120.2(9)
C30 C29 C28 121.7(12)
C30 C29 H29 119.1
C28 C29 H29 119.1
C29 C30 C31 121.4(12)
C29 C30 H30 119.3
C31 C30 H30 119.3
O1 C31 C30 117.5(11)
O1 C31 C32 125.1(11)
C30 C31 C32 117.3(12)
C33 C32 C31 120.9(11)
C33 C32 H32 119.6
C31 C32 H32 119.6
C32 C33 C28 122.3(10)
C32 C33 H33 118.8
C28 C33 H33 118.8
O1 C34 H34A 109.5
O1 C34 H34B 109.5
H34A C34 H34B 109.5
O1 C34 H34C 109.5
H34A C34 H34C 109.5
H34B C34 H34C 109.5
C36 C35 C40 118.2(9)
C36 C35 P1 118.7(7)
C40 C35 P1 122.9(8)
C35 C36 C37 121.4(11)
C35 C36 H36 119.3
C37 C36 H36 119.3
C38 C37 C36 119.1(11)
C38 C37 H37 120.5
C36 C37 H37 120.5
C37 C38 O2 124.3(12)
C37 C38 C39 121.4(10)
O2 C38 C39 114.3(11)
C38 C39 C40 119.0(10)
C38 C39 H39 120.5
C40 C39 H39 120.5
C35 C40 C39 121.0(10)
C35 C40 H40 119.5
C39 C40 H40 119.5
O2 C41 H41A 109.5
O2 C41 H41B 109.5
H41A C41 H41B 109.5
O2 C41 H41C 109.5
H41A C41 H41C 109.5
H41B C41 H41C 109.5
C47 C42 C43 115.7(10)
C47 C42 P1 123.6(9)
C43 C42 P1 120.2(8)
C44 C43 C42 124.3(12)
C44 C43 H43 117.8
C42 C43 H43 117.8
C43 C44 C45 118.8(12)
C43 C44 H44 120.6
C45 C44 H44 120.6
C46 C45 O3 116.2(11)
C46 C45 C44 118.7(11)
O3 C45 C44 125.1(11)
C45 C46 C47 120.9(11)
C45 C46 H46 119.5
C47 C46 H46 119.5
C42 C47 C46 121.5(11)
C42 C47 H47 119.2
C46 C47 H47 119.2
O3 C48 H48A 109.5
O3 C48 H48B 109.5
H48A C48 H48B 109.5
O3 C48 H48C 109.5
H48A C48 H48C 109.5
H48B C48 H48C 109.5

loop_
_geom_bond_atom_site_label_1
_geom_bond_atom_site_label_2
_geom_bond_distance
Au1 C18 1.959(10)
Au1 N1 2.007(8)
Au1 C1 2.042(13)
Au1 C17 2.078(13)
Au2 C27 1.962(11)
Au2 P1 2.282(3)
P1 C35 1.805(10)
P1 C28 1.806(10)
P1 C42 1.820(10)
O1 C31 1.357(14)
O1 C34 1.402(16)
O2 C38 1.376(13)
O2 C41 1.442(18)
O3 C45 1.372(13)
O3 C48 1.409(15)
N1 C7 1.323(15)
N1 C11 1.375(16)
C1 C2 1.402(16)
C1 C6 1.417(15)
C2 C3 1.38(2)
C2 H2 0.9300
C3 C4 1.36(2)
C3 H3 0.9300
C4 C5 1.37(2)
C4 H4 0.9300
C5 C6 1.408(19)
C5 H5 0.9300
C6 C7 1.456(17)
C7 C8 1.420(16)
C8 C9 1.40(2)
C8 H8 0.9300
C9 C10 1.36(2)
C9 H9 0.9300
C10 C11 1.403(17)
C10 H10 0.9300
C11 C12 1.428(19)
C12 C13 1.402(19)
C12 C17 1.433(15)
C13 C14 1.38(2)
C13 H13 0.9300
C14 C15 1.35(2)
C14 H14 0.9300
C15 C16 1.398(19)
C15 H15 0.9300
C16 C17 1.373(18)
C16 H16 0.9300
C18 C19 1.204(14)
C19 C20 1.450(14)
C20 C21 1.364(14)
C20 C25 1.395(13)
C21 C22 1.367(14)
C21 H21 0.9300
C22 C23 1.393(13)
C22 H22 0.9300
C23 C24 1.379(14)
C23 C26 1.436(14)
C24 C25 1.368(14)
C24 H24 0.9300
C25 H25 0.9300
C26 C27 1.232(14)
C28 C33 1.365(14)
C28 C29 1.375(14)
C29 C30 1.364(18)
C29 H29 0.9300
C30 C31 1.360(17)
C30 H30 0.9300
C31 C32 1.372(15)
C32 C33 1.362(15)
C32 H32 0.9300
C33 H33 0.9300
C34 H34A 0.9600
C34 H34B 0.9600
C34 H34C 0.9600
C35 C36 1.387(14)
C35 C40 1.391(13)
C36 C37 1.396(15)
C36 H36 0.9300
C37 C38 1.365(16)
C37 H37 0.9300
C38 C39 1.386(16)
C39 C40 1.394(15)
C39 H39 0.9300
C40 H40 0.9300
C41 H41A 0.9600
C41 H41B 0.9600
C41 H41C 0.9600
C42 C47 1.360(14)
C42 C43 1.377(16)
C43 C44 1.363(17)
C43 H43 0.9300
C44 C45 1.376(16)
C44 H44 0.9300
C45 C46 1.360(16)
C46 C47 1.393(16)
C46 H46 0.9300
C47 H47 0.9300
C48 H48A 0.9600
C48 H48B 0.9600
C48 H48C 0.9600

loop_
_geom_torsion_atom_site_label_1
_geom_torsion_atom_site_label_2
_geom_torsion_atom_site_label_3
_geom_torsion_atom_site_label_4
_geom_torsion
C1 Au1 N1 C7 3.2(7)
C17 Au1 N1 C7 -177.2(8)
C1 Au1 N1 C11 -177.2(7)
C17 Au1 N1 C11 2.4(7)
C18 Au1 C1 C2 -5.2(11)
N1 Au1 C1 C2 177.0(10)
C17 Au1 C1 C2 175.4(11)
C18 Au1 C1 C6 175.4(7)
N1 Au1 C1 C6 -2.4(7)
C17 Au1 C1 C6 -4.0(17)
C6 C1 C2 C3 -0.4(16)
Au1 C1 C2 C3 -179.8(9)
C1 C2 C3 C4 -1(2)
C2 C3 C4 C5 2(2)
C3 C4 C5 C6 -1(2)
C4 C5 C6 C1 -0.3(17)
C4 C5 C6 C7 178.7(11)
C2 C1 C6 C5 1.0(15)
Au1 C1 C6 C5 -179.4(8)
C2 C1 C6 C7 -178.1(9)
Au1 C1 C6 C7 1.5(11)
C11 N1 C7 C8 0.6(15)
Au1 N1 C7 C8 -179.8(7)
C11 N1 C7 C6 177.2(9)
Au1 N1 C7 C6 -3.3(11)
C5 C6 C7 N1 -177.9(10)
C1 C6 C7 N1 1.1(13)
C5 C6 C7 C8 -1.8(17)
C1 C6 C7 C8 177.3(10)
N1 C7 C8 C9 -1.1(16)
C6 C7 C8 C9 -177.2(10)
C7 C8 C9 C10 0.9(19)
C8 C9 C10 C11 0(2)
C7 N1 C11 C10 0.1(15)
Au1 N1 C11 C10 -179.4(8)
C7 N1 C11 C12 177.4(10)
Au1 N1 C11 C12 -2.2(11)
C9 C10 C11 N1 -0.3(17)
C9 C10 C11 C12 -177.1(12)
N1 C11 C12 C13 179.9(11)
C10 C11 C12 C13 -3(2)
N1 C11 C12 C17 0.4(14)
C10 C11 C12 C17 177.1(11)
C11 C12 C13 C14 -178.5(13)
C17 C12 C13 C14 1(2)
C12 C13 C14 C15 -1(2)
C13 C14 C15 C16 1(2)
C14 C15 C16 C17 -1(2)
C15 C16 C17 C12 1.6(18)
C15 C16 C17 Au1 177.4(10)
C13 C12 C17 C16 -1.5(16)
C11 C12 C17 C16 178.1(10)
C13 C12 C17 Au1 -178.1(9)
C11 C12 C17 Au1 1.5(12)
C18 Au1 C17 C16 4.2(11)
N1 Au1 C17 C16 -178.0(11)
C1 Au1 C17 C16 -176.4(11)
C18 Au1 C17 C12 -179.8(7)
N1 Au1 C17 C12 -2.0(7)
C1 Au1 C17 C12 -0.4(17)
C25 C20 C21 C22 -1.7(14)
C19 C20 C21 C22 177.6(9)
C20 C21 C22 C23 -0.9(15)
C21 C22 C23 C24 2.6(15)
C21 C22 C23 C26 -176.3(9)
C22 C23 C24 C25 -1.7(15)
C26 C23 C24 C25 177.2(10)
C23 C24 C25 C20 -0.9(16)
C21 C20 C25 C24 2.6(15)
C19 C20 C25 C24 -176.7(9)
C35 P1 C28 C33 51.0(10)
C42 P1 C28 C33 -61.6(10)
Au2 P1 C28 C33 177.6(8)
C35 P1 C28 C29 -125.9(10)
C42 P1 C28 C29 121.6(10)
Au2 P1 C28 C29 0.7(11)
C33 C28 C29 C30 1(2)
P1 C28 C29 C30 178.0(13)
C28 C29 C30 C31 2(3)
C34 O1 C31 C30 -176.8(14)
C34 O1 C31 C32 5.0(19)
C29 C30 C31 O1 178.1(15)
C29 C30 C31 C32 -4(2)
O1 C31 C32 C33 -179.6(12)
C30 C31 C32 C33 2.2(19)
C31 C32 C33 C28 0.8(19)
C29 C28 C33 C32 -2.3(18)
P1 C28 C33 C32 -179.3(9)
C28 P1 C35 C36 99.3(9)
C42 P1 C35 C36 -147.4(9)
Au2 P1 C35 C36 -27.0(10)
C28 P1 C35 C40 -74.2(10)
C42 P1 C35 C40 39.1(10)
Au2 P1 C35 C40 159.5(8)
C40 C35 C36 C37 1.2(17)
P1 C35 C36 C37 -172.6(10)
C35 C36 C37 C38 -1.0(19)
C36 C37 C38 O2 178.2(11)
C36 C37 C38 C39 1.0(19)
C41 O2 C38 C37 0.3(18)
C41 O2 C38 C39 177.7(12)
C37 C38 C39 C40 -1.1(18)
O2 C38 C39 C40 -178.6(10)
C36 C35 C40 C39 -1.4(16)
P1 C35 C40 C39 172.2(9)
C38 C39 C40 C35 1.3(17)
C35 P1 C42 C47 -132.2(10)
C28 P1 C42 C47 -18.7(11)
Au2 P1 C42 C47 104.6(10)
C35 P1 C42 C43 56.3(12)
C28 P1 C42 C43 169.8(11)
Au2 P1 C42 C43 -66.9(11)
C47 C42 C43 C44 -4(2)
P1 C42 C43 C44 168.3(13)
C42 C43 C44 C45 3(2)
C48 O3 C45 C46 173.7(12)
C48 O3 C45 C44 -4.7(18)
C43 C44 C45 C46 1(2)
C43 C44 C45 O3 179.1(13)
O3 C45 C46 C47 178.9(13)
C44 C45 C46 C47 -3(2)
C43 C42 C47 C46 2(2)
P1 C42 C47 C46 -170.0(11)
C45 C46 C47 C42 1(2)
